data_7063924
loop_
_publ_author_name
'Koshenskova, Kseniya A.'
'Bardina, Elena E.'
'Makotchenko, Eugeniya V.'
'Kharlamova, Viktoria Yu.'
'Mironov, Igor V.'
'Bekker, Olga B.'
'Treshalina, Helen M.'
'Sokolova, Darina V.'
'Pokrovsky, Vadim S.'
'Borodin, Eugenii A.'
'Kotel'nikov, Danil D.'
'Belyaev, Danila V.'
'Vakhrusheva, Diana V.'
'Krasnoborova, Svetlana Yu.'
'Rusinov, Gennadii L.'
'Timofeev, Eduard A.'
'Leusova, Nataliya Yu.'
'Kiskin, Mikhail A.'
'Gushchin, Artem L.'
'Eremenko, Igor L.'
'Lutsenko, Irina A.'

_publ_section_title
;
 Gold(iii) complexes containing (non)protonated
 oligopyridines---unexpected results in cancer drug research
;
_journal_issue 32
_journal_name_full 'New Journal of Chemistry'
_journal_page_first 14037
_journal_page_last 14052
_journal_paper_doi 10.1039/D5NJ02110C
_journal_volume 49
_journal_year 2025
_chemical_formula_moiety '2(Au Cl4), Cl, C14 H13 N2, C14 H14 N2'
_chemical_formula_sum 'C28 H27 Au2 Cl9 N4'
_chemical_formula_weight 1132.52
_space_group_crystal_system triclinic
_space_group_IT_number 2
_space_group_name_Hall '-P 1'
_space_group_name_H-M_alt 'P -1'
_atom_sites_solution_hydrogens geom
_audit_creation_date 2023-01-18
_audit_creation_method
;
Olex2 1.2
(compiled 2018.05.29 svn.r3508 for OlexSys, GUI svn.r5506)
;
_audit_update_record
;
2024-01-31 deposited with the CCDC.	2025-07-16 downloaded from the CCDC.
;
_cell_angle_alpha 85.783(12)
_cell_angle_beta 83.437(10)
_cell_angle_gamma 89.824(9)
_cell_formula_units_Z 2
_cell_length_a 6.935(2)
_cell_length_b 9.239(3)
_cell_length_c 26.657(9)
_cell_measurement_reflns_used 9946
_cell_measurement_temperature 100(2)
_cell_measurement_theta_max 33.06
_cell_measurement_theta_min 2.29
_cell_volume 1692.2(9)
_computing_cell_refinement 'SAINT V8.38A (?, 2016)'
_computing_data_reduction 'SAINT V8.38A (?, 2016)'
_computing_molecular_graphics 'Olex2 (Dolomanov et al., 2009)'
_computing_publication_material 'Olex2 (Dolomanov et al., 2009)'
_computing_structure_refinement 'ShelXL (Sheldrick, 2015)'
_computing_structure_solution 'SHELXT 2014/5 (Sheldrick, 2014)'
_diffrn_ambient_temperature 100.15
_diffrn_measured_fraction_theta_full 0.997
_diffrn_measured_fraction_theta_max 0.864
_diffrn_measurement_device_type 'Bruker APEX-II CCD'
_diffrn_measurement_method '\f and \w scans'
_diffrn_radiation_type MoK\a
_diffrn_radiation_wavelength 0.71073
_diffrn_reflns_av_R_equivalents 0.0523
_diffrn_reflns_av_unetI/netI 0.0840
_diffrn_reflns_Laue_measured_fraction_full 0.997
_diffrn_reflns_Laue_measured_fraction_max 0.864
_diffrn_reflns_limit_h_max 9
_diffrn_reflns_limit_h_min -10
_diffrn_reflns_limit_k_max 13
_diffrn_reflns_limit_k_min -13
_diffrn_reflns_limit_l_max 37
_diffrn_reflns_limit_l_min -40
_diffrn_reflns_number 22306
_diffrn_reflns_point_group_measured_fraction_full 0.997
_diffrn_reflns_point_group_measured_fraction_max 0.864
_diffrn_reflns_theta_full 25.242
_diffrn_reflns_theta_max 33.206
_diffrn_reflns_theta_min 2.210
_diffrn_standards_number 0
_exptl_absorpt_coefficient_mu 9.398
_exptl_absorpt_correction_T_max 0.7466
_exptl_absorpt_correction_T_min 0.3396
_exptl_absorpt_correction_type multi-scan
_exptl_absorpt_process_details
;
SADABS-2016/2 (Bruker,2016/2) was used for absorption correction.
wR2(int) was 0.1472 before and 0.0646 after correction.
The Ratio of minimum to maximum transmission is 0.4549.
The \l/2 correction factor is Not present.
;
_exptl_crystal_colour yellow
_exptl_crystal_colour_primary yellow
_exptl_crystal_density_diffrn 2.223
_exptl_crystal_description plate
_exptl_crystal_F_000 1068
_exptl_crystal_size_max 0.12
_exptl_crystal_size_mid 0.05
_exptl_crystal_size_min 0.02
_refine_diff_density_max 2.993
_refine_diff_density_min -3.386
_refine_diff_density_rms 0.308
_refine_ls_extinction_method none
_refine_ls_goodness_of_fit_ref 1.045
_refine_ls_hydrogen_treatment constr
_refine_ls_matrix_type full
_refine_ls_number_parameters 393
_refine_ls_number_reflns 11221
_refine_ls_number_restraints 0
_refine_ls_restrained_S_all 1.045
_refine_ls_R_factor_all 0.0731
_refine_ls_R_factor_gt 0.0515
_refine_ls_shift/su_max 0.000
_refine_ls_shift/su_mean 0.000
_refine_ls_structure_factor_coef Fsqd
_refine_ls_weighting_details 'w=1/[\s^2^(Fo^2^)+(0.0240P)^2^+16.3748P] where P=(Fo^2^+2Fc^2^)/3'
_refine_ls_weighting_scheme calc
_refine_ls_wR_factor_gt 0.1118
_refine_ls_wR_factor_ref 0.1235
_reflns_Friedel_coverage 0.000
_reflns_number_gt 8737
_reflns_number_total 11221
_reflns_threshold_expression 'I > 2\s(I)'
_cod_data_source_file d5nj02110c2.cif
_cod_data_source_block aup_a
_cod_depositor_comments 'Adding full bibliography for 7063924--7063925.cif.'
_cod_original_cell_volume 1692.2(10)
_cod_database_code 7063924
_shelx_shelxl_version_number 2014/7
_shelx_space_group_comment
;
The symmetry employed for this shelxl refinement is uniquely defined
by the following loop, which should always be used as a source of
symmetry information in preference to the above space-group names.
They are only intended as comments.
;
_shelx_estimated_absorpt_t_max 0.834
_shelx_estimated_absorpt_t_min 0.398
_olex2_refinement_description
;
1. Fixed Uiso
 At 1.2 times of:
  All C(H) groups, All N(H) groups
 At 1.5 times of:
  All C(H,H,H) groups
2. Others
 Sof(H2)=1-FVAR(1)
 Sof(H1)=FVAR(1)
3.a Aromatic/amide H refined with riding coordinates:
 N1(H1), N2(H2), C2(H2A), C3(H3), C7(H7), C8(H8), C11(H11), C12(H12), N3(H3A),
 N4(H4), C16(H16), C17(H17), C21(H21), C22(H22), C25(H25), C26(H26)
3.b Idealised Me refined as rotating group:
 C13(H13A,H13B,H13C), C14(H14A,H14B,H14C), C27(H27A,H27B,H27C), C28(H28A,H28B,
 H28C)
;
_olex2_submission_special_instructions 'No special instructions were received'

loop_
_space_group_symop_operation_xyz
'x, y, z'
'-x, -y, -z'

loop_
_atom_site_label
_atom_site_type_symbol
_atom_site_fract_x
_atom_site_fract_y
_atom_site_fract_z
_atom_site_U_iso_or_equiv
_atom_site_adp_type
_atom_site_occupancy
_atom_site_site_symmetry_order
_atom_site_calc_flag
_atom_site_refinement_flags_posn
_atom_site_refinement_flags_adp
_atom_site_refinement_flags_occupancy
_atom_site_disorder_assembly
_atom_site_disorder_group
Au1 Au 0.00134(4) -0.09974(3) 0.85168(2) 0.01517(7) Uani 1 1 d . . . . .
Cl1 Cl -0.3054(3) -0.12227(19) 0.89284(7) 0.0205(3) Uani 1 1 d . . . . .
Cl2 Cl 0.0115(3) -0.34572(19) 0.84306(7) 0.0191(3) Uani 1 1 d . . . . .
Cl3 Cl 0.3062(3) -0.0755(2) 0.80978(8) 0.0230(4) Uani 1 1 d . . . . .
Cl4 Cl -0.0050(3) 0.14429(19) 0.86133(7) 0.0214(3) Uani 1 1 d . . . . .
Au2 Au -0.26400(4) 0.11048(3) 0.65584(2) 0.01496(7) Uani 1 1 d . . . . .
Cl5 Cl -0.2571(3) 0.0621(2) 0.74133(7) 0.0226(4) Uani 1 1 d . . . . .
Cl6 Cl -0.2664(3) -0.13403(19) 0.64616(7) 0.0224(4) Uani 1 1 d . . . . .
Cl7 Cl -0.2583(3) 0.16077(19) 0.57038(7) 0.0197(3) Uani 1 1 d . . . . .
Cl8 Cl -0.2695(3) 0.35610(18) 0.66506(7) 0.0189(3) Uani 1 1 d . . . . .
Cl9 Cl 0.2435(3) 0.68506(18) 0.55922(7) 0.0224(4) Uani 1 1 d . . . . .
N1 N 0.4869(8) 0.5741(6) 0.8534(2) 0.0137(11) Uani 1 1 d . . . . .
H1 H 0.4671 0.6666 0.8579 0.016 Uiso 0.82(11) 1 calc R . P A 1
N2 N 0.3146(8) 0.6675(6) 0.9432(2) 0.0152(11) Uani 1 1 d . . . . .
H2 H 0.3463 0.7293 0.9168 0.018 Uiso 0.18(11) 1 calc R . P A -1
C1 C 0.5732(10) 0.5383(8) 0.8086(3) 0.0170(13) Uani 1 1 d . . . . .
C2 C 0.6041(11) 0.3917(8) 0.8003(3) 0.0196(14) Uani 1 1 d . . . . .
H2A H 0.6647 0.3649 0.7686 0.023 Uiso 1 1 calc R . . . .
C3 C 0.5460(11) 0.2863(8) 0.8385(3) 0.0184(14) Uani 1 1 d . . . . .
H3 H 0.5665 0.1869 0.8326 0.022 Uiso 1 1 calc R . . . .
C4 C 0.4567(10) 0.3239(7) 0.8861(3) 0.0162(13) Uani 1 1 d . . . . .
C5 C 0.4273(10) 0.4738(8) 0.8928(3) 0.0154(13) Uani 1 1 d . . . . .
C6 C 0.2396(9) 0.7125(8) 0.9878(3) 0.0161(13) Uani 1 1 d . . . . .
C7 C 0.1870(10) 0.6143(8) 1.0309(3) 0.0170(13) Uani 1 1 d . . . . .
H7 H 0.1346 0.6496 1.0621 0.020 Uiso 1 1 calc R . . . .
C8 C 0.2128(9) 0.4676(8) 1.0268(3) 0.0148(13) Uani 1 1 d . . . . .
H8 H 0.1787 0.4013 1.0553 0.018 Uiso 1 1 calc R . . . .
C9 C 0.2897(9) 0.4159(7) 0.9802(3) 0.0150(13) Uani 1 1 d . . . . .
C10 C 0.3398(9) 0.5222(7) 0.9402(3) 0.0131(12) Uani 1 1 d . . . . .
C11 C 0.3968(11) 0.2224(8) 0.9275(3) 0.0190(14) Uani 1 1 d . . . . .
H11 H 0.4125 0.1216 0.9235 0.023 Uiso 1 1 calc R . . . .
C12 C 0.3185(10) 0.2660(8) 0.9722(3) 0.0173(13) Uani 1 1 d . . . . .
H12 H 0.2813 0.1953 0.9992 0.021 Uiso 1 1 calc R . . . .
C13 C 0.6298(11) 0.6573(8) 0.7686(3) 0.0211(15) Uani 1 1 d . . . . .
H13A H 0.5134 0.6956 0.7547 0.032 Uiso 1 1 calc GR . . . .
H13B H 0.7183 0.6190 0.7414 0.032 Uiso 1 1 calc GR . . . .
H13C H 0.6947 0.7352 0.7833 0.032 Uiso 1 1 calc GR . . . .
C14 C 0.2118(12) 0.8740(8) 0.9907(3) 0.0230(16) Uani 1 1 d . . . . .
H14A H 0.3387 0.9219 0.9884 0.035 Uiso 1 1 calc GR . . . .
H14B H 0.1363 0.8927 1.0229 0.035 Uiso 1 1 calc GR . . . .
H14C H 0.1422 0.9123 0.9626 0.035 Uiso 1 1 calc GR . . . .
N3 N 0.2437(8) 0.3616(6) 0.5464(2) 0.0143(11) Uani 1 1 d . . . . .
H3A H 0.2403 0.4552 0.5506 0.017 Uiso 1 1 calc R . . . .
N4 N 0.2144(8) 0.4601(6) 0.6481(2) 0.0144(11) Uani 1 1 d . . . . .
H4 H 0.2191 0.5239 0.6218 0.017 Uiso 1 1 calc R . . . .
C15 C 0.2519(10) 0.3185(7) 0.4992(3) 0.0169(13) Uani 1 1 d . . . . .
C16 C 0.2574(11) 0.1706(8) 0.4914(3) 0.0209(15) Uani 1 1 d . . . . .
H16 H 0.2626 0.1388 0.4582 0.025 Uiso 1 1 calc R . . . .
C17 C 0.2551(11) 0.0706(8) 0.5331(3) 0.0192(14) Uani 1 1 d . . . . .
H17 H 0.2589 -0.0303 0.5283 0.023 Uiso 1 1 calc R . . . .
C18 C 0.2472(10) 0.1180(7) 0.5824(2) 0.0134(12) Uani 1 1 d . . . . .
C19 C 0.2403(10) 0.2655(7) 0.5885(3) 0.0149(13) Uani 1 1 d . . . . .
C20 C 0.1948(10) 0.5104(8) 0.6939(3) 0.0171(13) Uani 1 1 d . . . . .
C21 C 0.1846(11) 0.4084(8) 0.7370(3) 0.0203(14) Uani 1 1 d . . . . .
H21 H 0.1665 0.4408 0.7702 0.024 Uiso 1 1 calc R . . . .
C22 C 0.2010(10) 0.2627(8) 0.7300(3) 0.0188(14) Uani 1 1 d . . . . .
H22 H 0.1990 0.1949 0.7587 0.023 Uiso 1 1 calc R . . . .
C23 C 0.2211(9) 0.2118(7) 0.6806(3) 0.0159(13) Uani 1 1 d . . . . .
C24 C 0.2277(9) 0.3163(7) 0.6390(3) 0.0144(13) Uani 1 1 d . . . . .
C25 C 0.2444(11) 0.0156(7) 0.6251(3) 0.0188(14) Uani 1 1 d . . . . .
H25 H 0.2524 -0.0852 0.6203 0.023 Uiso 1 1 calc R . . . .
C26 C 0.2300(10) 0.0622(8) 0.6734(3) 0.0177(14) Uani 1 1 d . . . . .
H26 H 0.2261 -0.0066 0.7018 0.021 Uiso 1 1 calc R . . . .
C27 C 0.2535(13) 0.4313(8) 0.4563(3) 0.0237(16) Uani 1 1 d . . . . .
H27A H 0.1380 0.4199 0.4389 0.036 Uiso 1 1 calc GR . . . .
H27B H 0.3703 0.4206 0.4325 0.036 Uiso 1 1 calc GR . . . .
H27C H 0.2532 0.5278 0.4694 0.036 Uiso 1 1 calc GR . . . .
C28 C 0.1827(11) 0.6700(7) 0.6979(3) 0.0203(15) Uani 1 1 d . . . . .
H28A H 0.3088 0.7148 0.6854 0.030 Uiso 1 1 calc GR . . . .
H28B H 0.1478 0.6902 0.7333 0.030 Uiso 1 1 calc GR . . . .
H28C H 0.0837 0.7103 0.6775 0.030 Uiso 1 1 calc GR . . . .

loop_
_atom_site_aniso_label
_atom_site_aniso_U_11
_atom_site_aniso_U_22
_atom_site_aniso_U_33
_atom_site_aniso_U_23
_atom_site_aniso_U_13
_atom_site_aniso_U_12
Au1 0.01655(12) 0.01509(13) 0.01390(13) -0.00046(9) -0.00221(10) 0.00050(9)
Cl1 0.0191(7) 0.0183(8) 0.0231(9) -0.0020(7) 0.0025(7) -0.0003(6)
Cl2 0.0220(8) 0.0165(8) 0.0190(8) -0.0019(6) -0.0027(7) 0.0026(6)
Cl3 0.0184(8) 0.0229(9) 0.0262(10) 0.0029(7) 0.0013(7) 0.0008(6)
Cl4 0.0260(8) 0.0168(8) 0.0217(9) -0.0033(6) -0.0024(7) -0.0008(7)
Au2 0.01652(12) 0.01375(12) 0.01449(13) -0.00080(9) -0.00143(10) -0.00032(9)
Cl5 0.0313(9) 0.0212(8) 0.0144(8) 0.0003(6) -0.0002(7) -0.0007(7)
Cl6 0.0338(9) 0.0153(8) 0.0185(8) -0.0016(6) -0.0050(7) 0.0031(7)
Cl7 0.0273(8) 0.0174(8) 0.0144(8) 0.0003(6) -0.0035(7) 0.0000(6)
Cl8 0.0246(8) 0.0141(7) 0.0178(8) -0.0010(6) -0.0020(7) -0.0010(6)
Cl9 0.0362(10) 0.0095(7) 0.0215(9) 0.0005(6) -0.0036(8) -0.0012(7)
N1 0.015(2) 0.010(3) 0.016(3) 0.001(2) 0.001(2) 0.001(2)
N2 0.017(3) 0.012(3) 0.017(3) -0.002(2) -0.002(2) -0.001(2)
C1 0.018(3) 0.019(3) 0.014(3) -0.001(3) -0.001(3) 0.003(3)
C2 0.025(3) 0.015(3) 0.019(4) -0.001(3) -0.003(3) 0.005(3)
C3 0.023(3) 0.013(3) 0.021(4) -0.003(3) -0.008(3) 0.002(3)
C4 0.019(3) 0.014(3) 0.017(3) 0.000(2) -0.007(3) -0.004(2)
C5 0.014(3) 0.020(3) 0.012(3) 0.000(2) 0.000(3) -0.002(2)
C6 0.011(3) 0.018(3) 0.020(4) -0.005(3) -0.001(3) 0.002(2)
C7 0.018(3) 0.021(3) 0.013(3) -0.002(3) -0.006(3) -0.001(3)
C8 0.011(3) 0.019(3) 0.016(3) 0.001(3) -0.005(2) 0.001(2)
C9 0.012(3) 0.017(3) 0.017(3) -0.004(3) -0.006(3) 0.000(2)
C10 0.015(3) 0.012(3) 0.014(3) -0.003(2) -0.007(2) 0.001(2)
C11 0.026(4) 0.017(3) 0.014(3) 0.002(3) -0.006(3) -0.003(3)
C12 0.019(3) 0.015(3) 0.018(3) 0.001(3) -0.006(3) -0.001(3)
C13 0.028(4) 0.020(4) 0.015(3) 0.002(3) 0.000(3) 0.000(3)
C14 0.031(4) 0.013(3) 0.025(4) -0.002(3) -0.001(3) 0.006(3)
N3 0.020(3) 0.006(2) 0.017(3) -0.001(2) -0.002(2) 0.003(2)
N4 0.018(3) 0.013(3) 0.012(3) -0.001(2) -0.004(2) -0.002(2)
C15 0.020(3) 0.013(3) 0.019(3) -0.003(3) -0.004(3) -0.004(2)
C16 0.027(4) 0.015(3) 0.021(4) -0.007(3) -0.001(3) -0.003(3)
C17 0.030(4) 0.011(3) 0.018(3) -0.002(3) -0.006(3) 0.001(3)
C18 0.018(3) 0.014(3) 0.008(3) -0.001(2) 0.000(2) -0.003(2)
C19 0.016(3) 0.014(3) 0.013(3) 0.005(2) -0.001(3) -0.002(2)
C20 0.020(3) 0.018(3) 0.012(3) -0.004(3) 0.002(3) -0.002(3)
C21 0.026(4) 0.014(3) 0.021(4) -0.002(3) -0.003(3) 0.004(3)
C22 0.023(3) 0.017(3) 0.015(3) 0.006(3) 0.002(3) -0.001(3)
C23 0.012(3) 0.016(3) 0.019(3) 0.003(3) -0.003(3) -0.002(2)
C24 0.013(3) 0.012(3) 0.019(3) 0.002(2) -0.008(3) -0.003(2)
C25 0.029(4) 0.006(3) 0.020(4) -0.002(2) 0.003(3) -0.006(3)
C26 0.022(3) 0.017(3) 0.012(3) 0.007(2) 0.005(3) -0.006(3)
C27 0.039(4) 0.016(3) 0.016(4) 0.003(3) -0.004(3) 0.001(3)
C28 0.029(4) 0.010(3) 0.023(4) -0.006(3) -0.003(3) 0.003(3)

loop_
_atom_type_symbol
_atom_type_description
_atom_type_scat_dispersion_real
_atom_type_scat_dispersion_imag
_atom_type_scat_source
C C 0.0033 0.0016 'International Tables Vol C Tables 4.2.6.8 and 6.1.1.4'
H H 0.0000 0.0000 'International Tables Vol C Tables 4.2.6.8 and 6.1.1.4'
Au Au -2.0133 8.8022 'International Tables Vol C Tables 4.2.6.8 and 6.1.1.4'
Cl Cl 0.1484 0.1585 'International Tables Vol C Tables 4.2.6.8 and 6.1.1.4'
N N 0.0061 0.0033 'International Tables Vol C Tables 4.2.6.8 and 6.1.1.4'

loop_
_geom_angle_atom_site_label_1
_geom_angle_atom_site_label_2
_geom_angle_atom_site_label_3
_geom_angle
_geom_angle_site_symmetry_1
_geom_angle_site_symmetry_3
_geom_angle_publ_flag
Cl1 Au1 Cl2 90.32(6) . . ?
Cl1 Au1 Cl4 89.98(7) . . ?
Cl3 Au1 Cl1 179.30(7) . . ?
Cl3 Au1 Cl2 89.98(7) . . ?
Cl3 Au1 Cl4 89.73(7) . . ?
Cl4 Au1 Cl2 178.97(7) . . ?
Cl5 Au2 Cl8 91.01(7) . . ?
Cl6 Au2 Cl5 89.50(7) . . ?
Cl6 Au2 Cl8 178.56(7) . . ?
Cl7 Au2 Cl5 177.78(7) . . ?
Cl7 Au2 Cl6 90.98(7) . . ?
Cl7 Au2 Cl8 88.55(6) . . ?
C1 N1 H1 118.3 . . ?
C1 N1 C5 123.4(6) . . ?
C5 N1 H1 118.3 . . ?
C6 N2 H2 121.4 . . ?
C6 N2 C10 117.2(6) . . ?
C10 N2 H2 121.4 . . ?
N1 C1 C2 119.4(7) . . ?
N1 C1 C13 118.4(6) . . ?
C2 C1 C13 122.2(7) . . ?
C1 C2 H2A 120.2 . . ?
C3 C2 C1 119.7(7) . . ?
C3 C2 H2A 120.2 . . ?
C2 C3 H3 119.5 . . ?
C2 C3 C4 121.1(7) . . ?
C4 C3 H3 119.5 . . ?
C3 C4 C5 117.3(6) . . ?
C3 C4 C11 124.5(7) . . ?
C11 C4 C5 118.2(7) . . ?
N1 C5 C4 119.2(6) . . ?
N1 C5 C10 119.7(6) . . ?
C4 C5 C10 121.1(6) . . ?
N2 C6 C7 122.2(6) . . ?
N2 C6 C14 116.8(7) . . ?
C7 C6 C14 120.9(6) . . ?
C6 C7 H7 120.3 . . ?
C8 C7 C6 119.4(7) . . ?
C8 C7 H7 120.3 . . ?
C7 C8 H8 120.0 . . ?
C7 C8 C9 120.0(7) . . ?
C9 C8 H8 120.0 . . ?
C8 C9 C10 116.1(6) . . ?
C8 C9 C12 124.0(7) . . ?
C10 C9 C12 119.9(6) . . ?
N2 C10 C5 117.4(6) . . ?
N2 C10 C9 125.0(6) . . ?
C9 C10 C5 117.6(6) . . ?
C4 C11 H11 119.4 . . ?
C12 C11 C4 121.3(7) . . ?
C12 C11 H11 119.4 . . ?
C9 C12 H12 119.1 . . ?
C11 C12 C9 121.8(7) . . ?
C11 C12 H12 119.1 . . ?
C1 C13 H13A 109.5 . . ?
C1 C13 H13B 109.5 . . ?
C1 C13 H13C 109.5 . . ?
H13A C13 H13B 109.5 . . ?
H13A C13 H13C 109.5 . . ?
H13B C13 H13C 109.5 . . ?
C6 C14 H14A 109.5 . . ?
C6 C14 H14B 109.5 . . ?
C6 C14 H14C 109.5 . . ?
H14A C14 H14B 109.5 . . ?
H14A C14 H14C 109.5 . . ?
H14B C14 H14C 109.5 . . ?
C15 N3 H3A 118.6 . . ?
C15 N3 C19 122.8(6) . . ?
C19 N3 H3A 118.6 . . ?
C20 N4 H4 117.7 . . ?
C20 N4 C24 124.7(6) . . ?
C24 N4 H4 117.7 . . ?
N3 C15 C16 119.8(7) . . ?
N3 C15 C27 118.4(6) . . ?
C16 C15 C27 121.8(7) . . ?
C15 C16 H16 120.5 . . ?
C17 C16 C15 118.9(7) . . ?
C17 C16 H16 120.5 . . ?
C16 C17 H17 119.8 . . ?
C16 C17 C18 120.4(6) . . ?
C18 C17 H17 119.8 . . ?
C17 C18 C25 120.4(6) . . ?
C19 C18 C17 118.8(6) . . ?
C19 C18 C25 120.7(6) . . ?
N3 C19 C18 119.2(6) . . ?
N3 C19 C24 121.1(6) . . ?
C18 C19 C24 119.7(6) . . ?
N4 C20 C21 118.3(7) . . ?
N4 C20 C28 118.6(6) . . ?
C21 C20 C28 123.1(6) . . ?
C20 C21 H21 120.3 . . ?
C22 C21 C20 119.5(7) . . ?
C22 C21 H21 120.3 . . ?
C21 C22 H22 119.5 . . ?
C21 C22 C23 121.0(7) . . ?
C23 C22 H22 119.5 . . ?
C24 C23 C22 117.7(6) . . ?
C26 C23 C22 121.3(6) . . ?
C26 C23 C24 121.0(7) . . ?
N4 C24 C19 123.0(6) . . ?
N4 C24 C23 118.7(6) . . ?
C23 C24 C19 118.2(6) . . ?
C18 C25 H25 119.9 . . ?
C26 C25 C18 120.3(6) . . ?
C26 C25 H25 119.9 . . ?
C23 C26 H26 119.9 . . ?
C25 C26 C23 120.1(6) . . ?
C25 C26 H26 119.9 . . ?
C15 C27 H27A 109.5 . . ?
C15 C27 H27B 109.5 . . ?
C15 C27 H27C 109.5 . . ?
H27A C27 H27B 109.5 . . ?
H27A C27 H27C 109.5 . . ?
H27B C27 H27C 109.5 . . ?
C20 C28 H28A 109.5 . . ?
C20 C28 H28B 109.5 . . ?
C20 C28 H28C 109.5 . . ?
H28A C28 H28B 109.5 . . ?
H28A C28 H28C 109.5 . . ?
H28B C28 H28C 109.5 . . ?

loop_
_geom_bond_atom_site_label_1
_geom_bond_atom_site_label_2
_geom_bond_distance
_geom_bond_site_symmetry_2
_geom_bond_publ_flag
Au1 Cl1 2.2819(19) . ?
Au1 Cl2 2.3011(19) . ?
Au1 Cl3 2.2790(19) . ?
Au1 Cl4 2.2878(19) . ?
Au2 Cl5 2.296(2) . ?
Au2 Cl6 2.2928(19) . ?
Au2 Cl7 2.2874(19) . ?
Au2 Cl8 2.3003(18) . ?
N1 H1 0.8800 . ?
N1 C1 1.336(9) . ?
N1 C5 1.375(9) . ?
N2 H2 0.8800 . ?
N2 C6 1.338(9) . ?
N2 C10 1.359(8) . ?
C1 C2 1.400(10) . ?
C1 C13 1.496(10) . ?
C2 H2A 0.9500 . ?
C2 C3 1.382(10) . ?
C3 H3 0.9500 . ?
C3 C4 1.414(10) . ?
C4 C5 1.421(10) . ?
C4 C11 1.420(10) . ?
C5 C10 1.440(10) . ?
C6 C7 1.424(10) . ?
C6 C14 1.510(10) . ?
C7 H7 0.9500 . ?
C7 C8 1.376(10) . ?
C8 H8 0.9500 . ?
C8 C9 1.410(10) . ?
C9 C10 1.410(10) . ?
C9 C12 1.427(10) . ?
C11 H11 0.9500 . ?
C11 C12 1.340(10) . ?
C12 H12 0.9500 . ?
C13 H13A 0.9800 . ?
C13 H13B 0.9800 . ?
C13 H13C 0.9800 . ?
C14 H14A 0.9800 . ?
C14 H14B 0.9800 . ?
C14 H14C 0.9800 . ?
N3 H3A 0.8800 . ?
N3 C15 1.342(9) . ?
N3 C19 1.378(8) . ?
N4 H4 0.8800 . ?
N4 C20 1.331(9) . ?
N4 C24 1.370(9) . ?
C15 C16 1.397(9) . ?
C15 C27 1.488(10) . ?
C16 H16 0.9500 . ?
C16 C17 1.391(10) . ?
C17 H17 0.9500 . ?
C17 C18 1.411(10) . ?
C18 C19 1.384(9) . ?
C18 C25 1.424(10) . ?
C19 C24 1.450(10) . ?
C20 C21 1.426(10) . ?
C20 C28 1.488(10) . ?
C21 H21 0.9500 . ?
C21 C22 1.375(10) . ?
C22 H22 0.9500 . ?
C22 C23 1.422(10) . ?
C23 C24 1.414(9) . ?
C23 C26 1.409(10) . ?
C25 H25 0.9500 . ?
C25 C26 1.380(10) . ?
C26 H26 0.9500 . ?
C27 H27A 0.9800 . ?
C27 H27B 0.9800 . ?
C27 H27C 0.9800 . ?
C28 H28A 0.9800 . ?
C28 H28B 0.9800 . ?
C28 H28C 0.9800 . ?
